data_4330746
loop_
_publ_author_name
'Kai Feng'
'Youguo Shi'
'Wenlong Yin'
'Wendong Wang'
'Jiyong Yao'
'Yicheng Wu'

_publ_section_title
;
 Ba3LnInS6 (Ln = Pr, Sm, Gd, Yb) and Ba2LnGaS5 (Ln = Pr, Nd): Syntheses,
 Structures, and Magnetic and Optical Properties
;
_journal_name_full 'Inorganic Chemistry'
_journal_page_first 11144
_journal_page_last 11149
_journal_paper_doi 10.1021/ic301750x
_journal_volume 51
_journal_year 2012
_chemical_formula_sum 'Ba3 Gd In S6'
_chemical_formula_weight 876.45
_chemical_name_systematic
; 
 ? 
;
_space_group_IT_number 167
_symmetry_cell_setting trigonal
_symmetry_space_group_name_Hall '-R 3 2"c'
_symmetry_space_group_name_H-M 'R -3 c :H'
_atom_sites_solution_hydrogens none
_atom_sites_solution_primary direct
_atom_sites_solution_secondary difmap
_audit_creation_method SHELXL-97
_cell_angle_alpha 90.00
_cell_angle_beta 90.00
_cell_angle_gamma 120.00
_cell_formula_units_Z 6
_cell_length_a 12.0718(17)
_cell_length_b 12.0718(17)
_cell_length_c 13.816(3)
_cell_measurement_reflns_used 2203
_cell_measurement_temperature 153(2)
_cell_measurement_theta_max 29.9135
_cell_measurement_theta_min 2.4431
_cell_volume 1743.6(5)
_computing_cell_refinement 'CrystalClear (Rigaku Inc., 2008)'
_computing_data_collection 'CrystalClear (Rigaku Inc., 2008)'
_computing_data_reduction 'CrystalClear (Rigaku Inc., 2008)'
_computing_molecular_graphics 'SHELXL-97 (Sheldrick, 2008)'
_computing_publication_material Diamond
_computing_structure_refinement 'SHELXL-97 (Sheldrick, 2008)'
_computing_structure_solution 'SHELXL-97 (Sheldrick, 2008)'
_diffrn_ambient_temperature 153(2)
_diffrn_detector_area_resol_mean 28.5714
_diffrn_measured_fraction_theta_full 0.996
_diffrn_measured_fraction_theta_max 0.996
_diffrn_measurement_device_type 'Rigaku AFC10 diffractometer'
_diffrn_measurement_method dtprofit.ref
_diffrn_radiation_monochromator 'Graphite Monochromator'
_diffrn_radiation_source 'Rotating Anode'
_diffrn_radiation_type MoK\a
_diffrn_radiation_wavelength 0.71073
_diffrn_reflns_av_R_equivalents 0.0508
_diffrn_reflns_av_sigmaI/netI 0.0334
_diffrn_reflns_limit_h_max 16
_diffrn_reflns_limit_h_min -13
_diffrn_reflns_limit_k_max 16
_diffrn_reflns_limit_k_min -16
_diffrn_reflns_limit_l_max 19
_diffrn_reflns_limit_l_min -19
_diffrn_reflns_number 3957
_diffrn_reflns_theta_full 29.91
_diffrn_reflns_theta_max 29.91
_diffrn_reflns_theta_min 3.38
_exptl_absorpt_coefficient_mu 18.607
_exptl_absorpt_correction_T_max 0.229
_exptl_absorpt_correction_T_min 0.113
_exptl_absorpt_correction_type numerical
_exptl_absorpt_process_details 'face indexed'
_exptl_crystal_colour black
_exptl_crystal_density_diffrn 5.008
_exptl_crystal_density_meas ?
_exptl_crystal_description Chip
_exptl_crystal_F_000 2262
_exptl_crystal_size_max 0.1330
_exptl_crystal_size_mid 0.1220
_exptl_crystal_size_min 0.0780
_refine_diff_density_max 1.345
_refine_diff_density_min -1.712
_refine_diff_density_rms 0.307
_refine_ls_extinction_coef 0.00020(3)
_refine_ls_extinction_expression Fc^*^=kFc[1+0.001xFc^2^\l^3^/sin(2\q)]^-1/4^
_refine_ls_extinction_method SHELXL
_refine_ls_goodness_of_fit_ref 1.065
_refine_ls_hydrogen_treatment none
_refine_ls_matrix_type full
_refine_ls_number_parameters 20
_refine_ls_number_reflns 565
_refine_ls_number_restraints 0
_refine_ls_restrained_S_all 1.065
_refine_ls_R_factor_all 0.0252
_refine_ls_R_factor_gt 0.0225
_refine_ls_shift/su_max 0.000
_refine_ls_shift/su_mean 0.000
_refine_ls_structure_factor_coef Fsqd
_refine_ls_weighting_details 'calc w=1/[\s^2^(Fo^2^)+(0.0300P)^2^+0.0000P] where P=(Fo^2^+2Fc^2^)/3'
_refine_ls_weighting_scheme calc
_refine_ls_wR_factor_gt 0.0569
_refine_ls_wR_factor_ref 0.0581
_reflns_number_gt 534
_reflns_number_total 565
_reflns_threshold_expression >2sigma(I)
_cod_data_source_file ic301750x_si_001_3.cif
_cod_data_source_block Ba3InGdS6
_cod_depositor_comments
;
The following automatic conversions were performed:

'_exptl_crystal_density_meas' value 'none' was changed to '?' - the
value is perceived as not measured.

Automatic conversion script
Id: cif_fix_values 3008 2015-01-20 13:52:24Z robertas 
;
_cod_original_sg_symbol_H-M 'R -3 c'
_cod_database_code 4330746

loop_
_symmetry_equiv_pos_as_xyz
'x, y, z'
'-y, x-y, z'
'-x+y, -x, z'
'y, x, -z+1/2'
'x-y, -y, -z+1/2'
'-x, -x+y, -z+1/2'
'x+2/3, y+1/3, z+1/3'
'-y+2/3, x-y+1/3, z+1/3'
'-x+y+2/3, -x+1/3, z+1/3'
'y+2/3, x+1/3, -z+5/6'
'x-y+2/3, -y+1/3, -z+5/6'
'-x+2/3, -x+y+1/3, -z+5/6'
'x+1/3, y+2/3, z+2/3'
'-y+1/3, x-y+2/3, z+2/3'
'-x+y+1/3, -x+2/3, z+2/3'
'y+1/3, x+2/3, -z+7/6'
'x-y+1/3, -y+2/3, -z+7/6'
'-x+1/3, -x+y+2/3, -z+7/6'
'-x, -y, -z'
'y, -x+y, -z'
'x-y, x, -z'
'-y, -x, z-1/2'
'-x+y, y, z-1/2'
'x, x-y, z-1/2'
'-x+2/3, -y+1/3, -z+1/3'
'y+2/3, -x+y+1/3, -z+1/3'
'x-y+2/3, x+1/3, -z+1/3'
'-y+2/3, -x+1/3, z-1/6'
'-x+y+2/3, y+1/3, z-1/6'
'x+2/3, x-y+1/3, z-1/6'
'-x+1/3, -y+2/3, -z+2/3'
'y+1/3, -x+y+2/3, -z+2/3'
'x-y+1/3, x+2/3, -z+2/3'
'-y+1/3, -x+2/3, z+1/6'
'-x+y+1/3, y+2/3, z+1/6'
'x+1/3, x-y+2/3, z+1/6'

loop_
_atom_site_label
_atom_site_type_symbol
_atom_site_fract_x
_atom_site_fract_y
_atom_site_fract_z
_atom_site_U_iso_or_equiv
_atom_site_adp_type
_atom_site_occupancy
_atom_site_symmetry_multiplicity
_atom_site_calc_flag
_atom_site_refinement_flags
Ba Ba 0.38040(3) 0.0000 0.2500 0.00494(14) Uani 1 2 d S
Gd Gd 0.0000 0.0000 0.2500 0.00492(16) Uani 1 6 d S
In In 0.0000 0.0000 0.0000 0.00406(19) Uani 1 6 d S
S S 0.18405(11) 0.02733(12) 0.11584(9) 0.0057(2) Uani 1 1 d .

loop_
_atom_site_aniso_label
_atom_site_aniso_U_11
_atom_site_aniso_U_22
_atom_site_aniso_U_33
_atom_site_aniso_U_23
_atom_site_aniso_U_13
_atom_site_aniso_U_12
Ba 0.00474(17) 0.0056(2) 0.0048(2) -0.00073(13) -0.00037(7) 0.00279(10)
Gd 0.00496(19) 0.00496(19) 0.0048(3) 0.000 0.000 0.00248(10)
In 0.0046(2) 0.0046(2) 0.0031(4) 0.000 0.000 0.00228(12)
S 0.0049(5) 0.0067(5) 0.0064(6) 0.0002(4) -0.0001(4) 0.0036(4)

loop_
_atom_type_symbol
_atom_type_description
_atom_type_scat_dispersion_real
_atom_type_scat_dispersion_imag
_atom_type_scat_source
S S 0.1246 0.1234 'International Tables Vol C Tables 4.2.6.8 and 6.1.1.4'
In In -0.7276 1.3100 'International Tables Vol C Tables 4.2.6.8 and 6.1.1.4'
Ba Ba -0.3244 2.2819 'International Tables Vol C Tables 4.2.6.8 and 6.1.1.4'
Gd Gd -0.1653 3.9035 'International Tables Vol C Tables 4.2.6.8 and 6.1.1.4'

loop_
_geom_angle_atom_site_label_1
_geom_angle_atom_site_label_2
_geom_angle_atom_site_label_3
_geom_angle
_geom_angle_site_symmetry_1
_geom_angle_site_symmetry_3
S Ba S 72.98(5) . 5
S Ba S 128.426(19) . 9
S Ba S 73.03(4) 5 9
S Ba S 73.04(4) . 16_544
S Ba S 128.427(19) 5 16_544
S Ba S 156.33(5) 9 16_544
S Ba S 91.06(3) . 35_545
S Ba S 71.44(4) 5 35_545
S Ba S 113.06(4) 9 35_545
S Ba S 71.62(4) 16_544 35_545
S Ba S 71.44(4) . 25
S Ba S 91.06(3) 5 25
S Ba S 71.62(4) 9 25
S Ba S 113.06(4) 16_544 25
S Ba S 158.51(4) 35_545 25
S Ba S 121.940(15) . 26
S Ba S 142.09(3) 5 26
S Ba S 71.24(4) 9 26
S Ba S 89.16(3) 16_544 26
S Ba S 135.461(11) 35_545 26
S Ba S 65.98(4) 25 26
S Ba S 142.09(3) . 36_545
S Ba S 121.940(15) 5 36_545
S Ba S 89.16(3) 9 36_545
S Ba S 71.24(4) 16_544 36_545
S Ba S 65.97(4) 35_545 36_545
S Ba S 135.462(11) 25 36_545
S Ba S 69.89(4) 26 36_545
S Ba In 112.70(2) . 7
S Ba In 101.70(2) 5 7
S Ba In 41.39(2) 9 7
S Ba In 126.88(2) 16_544 7
S Ba In 152.63(2) 35_545 7
S Ba In 41.27(2) 25 7
S Ba In 41.21(2) 26 7
S Ba In 98.75(2) 36_545 7
S Ba In 101.70(2) . 16_544
S Ba In 112.70(2) 5 16_544
S Ba In 126.88(2) 9 16_544
S Ba In 41.39(2) 16_544 16_544
S Ba In 41.27(2) 35_545 16_544
S Ba In 152.63(2) 25 16_544
S Ba In 98.75(2) 26 16_544
S Ba In 41.21(2) 36_545 16_544
In Ba In 137.052(11) 7 16_544
S Ba Ba 80.05(2) . 32
S Ba Ba 48.50(2) 5 32
S Ba Ba 48.39(2) 9 32
S Ba Ba 151.30(2) 16_544 32
S Ba Ba 119.40(2) 35_545 32
S Ba Ba 46.80(2) 25 32
S Ba Ba 96.86(2) 26 32
S Ba Ba 137.08(2) 36_545 32
In Ba Ba 55.924(2) 7 32
In Ba Ba 160.166(7) 16_544 32
S Ba Ba 112.59(3) . 26
S Ba Ba 167.55(2) 5 26
S Ba Ba 108.89(3) 9 26
S Ba Ba 47.86(2) 16_544 26
S Ba Ba 96.93(2) 35_545 26
S Ba Ba 101.24(2) 25 26
S Ba Ba 45.39(2) 26 26
S Ba Ba 46.75(2) 36_545 26
In Ba Ba 86.600(10) 7 26
In Ba Ba 55.924(2) 16_544 26
Ba Ba Ba 141.863(10) 32 26
S Gd S 147.41(5) 3 4
S Gd S 125.44(5) 3 5
S Gd S 80.49(4) 4 5
S Gd S 84.72(5) 3 6
S Gd S 80.49(4) 4 6
S Gd S 80.49(4) 5 6
S Gd S 80.49(4) 3 .
S Gd S 125.44(5) 4 .
S Gd S 84.72(5) 5 .
S Gd S 147.41(5) 6 .
S Gd S 80.49(4) 3 2
S Gd S 84.72(5) 4 2
S Gd S 147.41(5) 5 2
S Gd S 125.44(5) 6 2
S Gd S 80.49(4) . 2
S Gd In 48.25(3) 3 .
S Gd In 131.75(3) 4 .
S Gd In 131.75(3) 5 .
S Gd In 131.75(3) 6 .
S Gd In 48.25(3) . .
S Gd In 48.25(3) 2 .
S Gd In 131.75(3) 3 4
S Gd In 48.25(3) 4 4
S Gd In 48.25(3) 5 4
S Gd In 48.25(3) 6 4
S Gd In 131.75(3) . 4
S Gd In 131.75(3) 2 4
In Gd In 180.0 . 4
S Gd Ba 47.99(3) 3 27_445
S Gd Ba 163.91(3) 4 27_445
S Gd Ba 83.89(3) 5 27_445
S Gd Ba 100.75(3) 6 27_445
S Gd Ba 48.60(3) . 27_445
S Gd Ba 106.84(3) 2 27_445
In Gd Ba 58.598(6) . 27_445
In Gd Ba 121.402(6) 4 27_445
S Gd Ba 100.75(3) 3 33_445
S Gd Ba 48.60(3) 4 33_445
S Gd Ba 106.84(3) 5 33_445
S Gd Ba 47.99(3) 6 33_445
S Gd Ba 163.91(3) . 33_445
S Gd Ba 83.89(3) 2 33_445
In Gd Ba 121.402(6) . 33_445
In Gd Ba 58.598(6) 4 33_445
Ba Gd Ba 141.863(10) 27_445 33_445
S Gd Ba 163.91(3) 3 32
S Gd Ba 47.99(3) 4 32
S Gd Ba 48.60(3) 5 32
S Gd Ba 106.84(3) 6 32
S Gd Ba 83.89(3) . 32
S Gd Ba 100.75(3) 2 32
In Gd Ba 121.401(6) . 32
In Gd Ba 58.599(6) 4 32
Ba Gd Ba 117.396(9) 27_445 32
Ba Gd Ba 95.325(8) 33_445 32
S Gd Ba 106.84(3) 3 25
S Gd Ba 83.89(3) 4 25
S Gd Ba 100.75(3) 5 25
S Gd Ba 163.91(3) 6 25
S Gd Ba 47.99(3) . 25
S Gd Ba 48.60(3) 2 25
In Gd Ba 58.599(6) . 25
In Gd Ba 121.401(6) 4 25
Ba Gd Ba 95.325(9) 27_445 25
Ba Gd Ba 117.396(9) 33_445 25
Ba Gd Ba 64.389(13) 32 25
S In S 180.00(7) 19 .
S In S 86.62(4) 19 20
S In S 93.38(4) . 20
S In S 93.38(4) 19 2
S In S 86.62(4) . 2
S In S 180.00(6) 20 2
S In S 86.62(4) 19 21
S In S 93.38(4) . 21
S In S 86.62(4) 20 21
S In S 93.38(4) 2 21
S In S 93.38(4) 19 3
S In S 86.62(4) . 3
S In S 93.38(4) 20 3
S In S 86.62(4) 2 3
S In S 180.00(7) 21 3
S In Gd 127.62(3) 19 .
S In Gd 52.38(3) . .
S In Gd 127.62(3) 20 .
S In Gd 52.38(3) 2 .
S In Gd 127.62(3) 21 .
S In Gd 52.38(3) 3 .
S In Gd 52.38(3) 19 19
S In Gd 127.62(3) . 19
S In Gd 52.38(3) 20 19
S In Gd 127.62(3) 2 19
S In Gd 52.38(3) 21 19
S In Gd 127.62(3) 3 19
Gd In Gd 180.0 . 19
S In Ba 56.48(3) 19 15_554
S In Ba 123.52(3) . 15_554
S In Ba 125.40(3) 20 15_554
S In Ba 54.60(3) 2 15_554
S In Ba 55.83(3) 21 15_554
S In Ba 124.17(3) 3 15_554
Gd In Ba 106.974(4) . 15_554
Gd In Ba 73.026(4) 19 15_554
S In Ba 123.52(3) 19 27_445
S In Ba 56.48(3) . 27_445
S In Ba 54.60(3) 20 27_445
S In Ba 125.40(3) 2 27_445
S In Ba 124.17(3) 21 27_445
S In Ba 55.83(3) 3 27_445
Gd In Ba 73.026(4) . 27_445
Gd In Ba 106.974(4) 19 27_445
Ba In Ba 180.000(6) 15_554 27_445
S In Ba 55.83(3) 19 13_444
S In Ba 124.17(3) . 13_444
S In Ba 56.48(3) 20 13_444
S In Ba 123.52(3) 2 13_444
S In Ba 125.40(3) 21 13_444
S In Ba 54.60(3) 3 13_444
Gd In Ba 106.974(4) . 13_444
Gd In Ba 73.026(4) 19 13_444
Ba In Ba 111.850(4) 15_554 13_444
Ba In Ba 68.150(4) 27_445 13_444
S In Ba 124.17(3) 19 25
S In Ba 55.83(3) . 25
S In Ba 123.52(3) 20 25
S In Ba 56.48(3) 2 25
S In Ba 54.60(3) 21 25
S In Ba 125.40(3) 3 25
Gd In Ba 73.026(4) . 25
Gd In Ba 106.974(4) 19 25
Ba In Ba 68.150(4) 15_554 25
Ba In Ba 111.850(4) 27_445 25
Ba In Ba 180.0 13_444 25
In S Gd 79.37(3) . .
In S Ba 168.42(5) . .
Gd S Ba 101.15(4) . .
In S Ba 84.02(4) . 14_544
Gd S Ba 163.38(5) . 14_544
Ba S Ba 95.02(3) . 14_544
In S Ba 82.90(3) . 25
Gd S Ba 93.04(3) . 25
Ba S Ba 108.56(4) . 25
Ba S Ba 85.34(3) 14_544 25
In S Ba 82.31(3) . 27_445
Gd S Ba 92.40(3) . 27_445
Ba S Ba 86.10(3) . 27_445
Ba S Ba 84.85(3) 14_544 27_445
Ba S Ba 163.01(4) 25 27_445

loop_
_geom_bond_atom_site_label_1
_geom_bond_atom_site_label_2
_geom_bond_distance
_geom_bond_site_symmetry_2
Ba S 3.1536(13) .
Ba S 3.1536(13) 5
Ba S 3.2322(13) 9
Ba S 3.2322(13) 16_544
Ba S 3.2881(13) 35_545
Ba S 3.2881(13) 25
Ba S 3.3177(13) 26
Ba S 3.3178(13) 36_545
Ba In 3.9439(5) 7
Ba In 3.9439(5) 16_544
Ba Ba 4.4193(5) 32
Ba Ba 4.4193(5) 26
Gd S 2.7835(12) 3
Gd S 2.7835(12) 4
Gd S 2.7835(12) 5
Gd S 2.7835(12) 6
Gd S 2.7835(12) .
Gd S 2.7835(12) 2
Gd In 3.4540(7) .
Gd In 3.4540(7) 4
Gd Ba 4.4193(5) 27_445
Gd Ba 4.4193(5) 33_445
Gd Ba 4.4194(5) 32
Gd Ba 4.4194(5) 25
In S 2.6217(12) 19
In S 2.6217(12) .
In S 2.6217(12) 20
In S 2.6217(12) 2
In S 2.6217(12) 21
In S 2.6217(12) 3
In Gd 3.4540(7) 19
In Ba 3.9438(5) 15_554
In Ba 3.9438(5) 27_445
In Ba 3.9439(5) 13_444
In Ba 3.9439(5) 25
S Ba 3.2322(13) 14_544
S Ba 3.2881(13) 25
S Ba 3.3177(13) 27_445
